data_2004054
loop_
_publ_author_name
'Dupont, L.'
'Pirotte, B.'
'de Tullio, P.'
'Masereel, B.'
'Delarge, J.'

_publ_contact_author
;
           Dr L. Dupont
           Unit\'e de Cristallographie
           Institut de Physique B5
           Universit\'e de Li\`ege au Sart Tilman
           B-4000 LIEGE (Belgium)
;
_publ_section_title
;
 3-Methyl-4<i>H</i>-pyrido[2,3-<i>e</i>]-1,2,4-thiadiazine 1,1-Dioxide
;
_journal_issue 10
_journal_name_full 'Acta Crystallographica Section C'
_journal_page_first 2064
_journal_page_last 2066
_journal_paper_doi 10.1107/S0108270194014447
_journal_volume 51
_journal_year 1995
_chemical_compound_source 'Laboratory of Medicinal Chemistry, Li\`ege'
_chemical_formula_sum 'C7 H7 N3 O2 S'
_chemical_formula_weight 197.22
_chemical_name_systematic
;
 3-methyl-4H-pyrido[2,3-e]-1,2,4-thiadiazine 1,1-dioxide
;
_space_group_IT_number 15
_symmetry_cell_setting monoclinic
_symmetry_space_group_name_Hall '-C 2yc'
_symmetry_space_group_name_H-M 'C 1 2/c 1'
_audit_creation_method SHELXL
_cell_angle_alpha 90.00
_cell_angle_beta 117.964(6)
_cell_angle_gamma 90.00
_cell_formula_units_Z 8
_cell_length_a 12.2439(12)
_cell_length_b 10.6348(9)
_cell_length_c 14.0329(13)
_cell_measurement_reflns_used 33
_cell_measurement_temperature 293(2)
_cell_measurement_theta_max 36.59
_cell_measurement_theta_min 18.40
_cell_volume 1613.9(3)
_computing_cell_refinement 'DIF4 (Stoe & Cie, 1987a)'
_computing_data_collection 'DIF4 (Stoe & Cie, 1987a)'
_computing_data_reduction 'REDU4 (Stoe & Cie, 1987b)'
_computing_molecular_graphics 'ORTEPII (Johnson, 1976)'
_computing_publication_material 'SHELXL93 (Sheldrick, 1993)'
_computing_structure_refinement 'SHELXL93 (Sheldrick, 1993)'
_computing_structure_solution 'SHELXS86 (Sheldrick, 1985)'
_diffrn_ambient_temperature 293(2)
_diffrn_measurement_device 'Stoe Siemens AED 4-circle diffractometer'
_diffrn_measurement_method '\w scan'
_diffrn_radiation_monochromator graphite
_diffrn_radiation_source 'fine-focus sealed tube'
_diffrn_radiation_type CuK\a
_diffrn_radiation_wavelength 1.54180
_diffrn_reflns_av_R_equivalents .0000
_diffrn_reflns_av_sigmaI/netI 0.0150
_diffrn_reflns_limit_h_max 12
_diffrn_reflns_limit_h_min 0
_diffrn_reflns_limit_k_max 11
_diffrn_reflns_limit_k_min 0
_diffrn_reflns_limit_l_max 12
_diffrn_reflns_limit_l_min -014
_diffrn_reflns_number 1017
_diffrn_reflns_theta_max 54.98
_diffrn_reflns_theta_min 5.75
_diffrn_standards_decay_% 3.5
_diffrn_standards_interval_time '60 min'
_diffrn_standards_number 2
_exptl_absorpt_coefficient_mu 3.336
_exptl_absorpt_correction_T_max .5541
_exptl_absorpt_correction_T_min .4928
_exptl_absorpt_correction_type semi-empirical
_exptl_crystal_colour colourless
_exptl_crystal_density_diffrn 1.623
_exptl_crystal_description prism
_exptl_crystal_F_000 816
_exptl_crystal_size_max .50
_exptl_crystal_size_mid .19
_exptl_crystal_size_min .17
_refine_diff_density_max .238
_refine_diff_density_min -0.236
_refine_ls_extinction_coef .0046(3)
_refine_ls_extinction_method 'SHELXL93 (Sheldrick, 1993)'
_refine_ls_goodness_of_fit_all 1.034
_refine_ls_goodness_of_fit_obs 1.084
_refine_ls_hydrogen_treatment 'H atoms treated using a riding model'
_refine_ls_matrix_type full
_refine_ls_number_parameters 125
_refine_ls_number_reflns 1017
_refine_ls_number_restraints 0
_refine_ls_restrained_S_all 1.034
_refine_ls_restrained_S_obs 1.084
_refine_ls_R_factor_all 0.0324
_refine_ls_R_factor_obs .0284
_refine_ls_shift/esd_max .000
_refine_ls_shift/esd_mean 0.000
_refine_ls_structure_factor_coef Fsqd
_refine_ls_weighting_details 'w = 1/[\s^2^(Fo^2^)+(0.0397P)^2^+2.2058P] where P = (Fo^2^+2Fc^2^)/3'
_refine_ls_weighting_scheme calc
_refine_ls_wR_factor_all .0784
_refine_ls_wR_factor_obs .0769
_reflns_number_observed 905
_reflns_number_total 1017
_reflns_observed_criterion >2sigma(I)
_cod_data_source_file pa1157.cif
_cod_data_source_block c7h7n3-3
_cod_depositor_comments
;
The following automatic conversions were performed:

'_refine_ls_weighting_scheme' value 'calc w =
1/[\s^2^(Fo^2^)+(0.0397P)^2^+2.2058P] where P = (Fo^2^+2Fc^2^)/3' was
changed to 'calc'. New tag '_refine_ls_weighting_details' was
created. The value of the new tag was set to 'w =
1/[\s^2^(Fo^2^)+(0.0397P)^2^+2.2058P] where P = (Fo^2^+2Fc^2^)/3'.

Automatic conversion script
Id: cif_fix_values 3143 2015-03-26 13:38:13Z robertas 
;
_cod_original_sg_symbol_H-M 'C 2/c'
_cod_original_formula_sum 'C7 H7 N3 O2 S1'
_cod_database_code 2004054
_cod_database_fobs_code 2004054

loop_
_symmetry_equiv_pos_as_xyz
'x, y, z'
'-x, y, -z+1/2'
'x+1/2, y+1/2, z'
'-x+1/2, y+1/2, -z+1/2'
'-x, -y, -z'
'x, -y, z-1/2'
'-x+1/2, -y+1/2, -z'
'x+1/2, -y+1/2, z-1/2'

loop_
_atom_site_aniso_label
_atom_site_aniso_U_11
_atom_site_aniso_U_22
_atom_site_aniso_U_33
_atom_site_aniso_U_12
_atom_site_aniso_U_13
_atom_site_aniso_U_23
S1 0.0266(4) 0.0305(4) 0.0522(5) 0.0018(2) 0.0153(3) 0.0002(3)
N2 0.0287(12) 0.0308(12) 0.0655(14) 0.0020(9) 0.0110(11) 0.0024(10)
C3 0.0349(14) 0.0272(14) 0.0464(14) 0.0019(11) 0.0178(12) 0.0016(11)
N4 0.0251(10) 0.0267(12) 0.0517(13) -0.0010(9) 0.0121(10) 0.0000(9)
C5 0.0312(13) 0.0255(13) 0.0383(13) -0.0003(10) 0.0179(11) -0.0005(10)
N6 0.0303(10) 0.0268(11) 0.0464(12) 0.0018(9) 0.0163(9) 0.0020(9)
C7 0.0362(14) 0.0291(14) 0.052(2) 0.0055(11) 0.0189(13) 0.0014(11)
C8 0.0425(15) 0.0253(13) 0.062(2) -0.0018(11) 0.0220(13) -0.0041(12)
C9 0.0331(14) 0.0323(14) 0.056(2) -0.0055(11) 0.0156(12) -0.0053(12)
C10 0.0289(13) 0.0301(14) 0.0404(13) 0.0000(10) 0.0161(11) -0.0005(10)
C11 0.0397(15) 0.0293(14) 0.072(2) -0.0004(11) 0.0175(14) -0.0002(13)
O12 0.0409(11) 0.0494(12) 0.0568(12) 0.0049(8) 0.0009(9) -0.0042(9)
O13 0.0603(12) 0.0547(13) 0.092(2) 0.0149(9) 0.0533(12) 0.0105(10)

loop_
_atom_site_label
_atom_site_occupancy
_atom_site_fract_x
_atom_site_fract_y
_atom_site_fract_z
_atom_site_U_iso_or_equiv
_atom_site_thermal_displace_type
_atom_site_calc_flag
_atom_site_refinement_flags
_atom_site_type_symbol
S1 1 .81558(5) .25147(5) .30271(5) .0377(3) Uani d . S
N2 1 .8825(2) .3858(2) .3166(2) .0461(6) Uani d . N
C3 1 1.0007(2) .4023(2) .3765(2) .0367(6) Uani d . C
N4 1 1.0845(2) .3109(2) .4242(2) .0369(5) Uani d . N
H4 1 1.162(3) .331(3) .463(2) .053(4) Uiso d . H
C5 1 1.0570(2) .1830(2) .4093(2) .0310(6) Uani d . C
N6 1 1.1530(2) .1040(2) .4538(2) .0352(5) Uani d . N
C7 1 1.1268(2) -.0182(2) .4373(2) .0396(6) Uani d . C
H7 1 1.1923(2) -.0747(2) .4679(2) .053(4) Uiso calc R H
C8 1 1.0098(2) -.0667(2) .3783(2) .0443(7) Uani d . C
H8 1 .9974(2) -0.1530(2) .3689(2) .053(4) Uiso calc R H
C9 1 .9116(2) .0149(2) .3335(2) .0427(7) Uani d . C
H9 1 .8312(2) -.0146(2) .2934(2) .053(4) Uiso calc R H
C10 1 .9360(2) .1426(2) .3500(2) .0332(6) Uani d . C
C11 1 1.0492(2) .5337(2) .3934(2) .0504(8) Uani d . C
H111 1 1.0933(14) .5513(6) .4692(2) .072(5) Uiso calc R H
H112 1 .9816(3) .5915(2) .3592(12) .072(5) Uiso calc R H
H113 1 1.1041(13) .5428(5) .3624(12) .072(5) Uiso calc R H
O12 1 .7351(2) .2313(2) .1910(2) .0579(6) Uani d . O
O13 1 .7603(2) .2491(2) .3718(2) .0621(6) Uani d . O

loop_
_atom_type_symbol
_atom_type_description
_atom_type_scat_source
_atom_type_scat_dispersion_real
_atom_type_scat_dispersion_imag
C C 'International Tables Vol C Tables 4.2.6.8 and 6.1.1.4' .0181 .0091
H H 'International Tables Vol C Tables 4.2.6.8 and 6.1.1.4' .0000 .0000
N N 'International Tables Vol C Tables 4.2.6.8 and 6.1.1.4' .0311 .0180
O O 'International Tables Vol C Tables 4.2.6.8 and 6.1.1.4' .0492 .0322
S S 'International Tables Vol C Tables 4.2.6.8 and 6.1.1.4' .3331 .5567

loop_
_geom_angle_atom_site_label_1
_geom_angle_atom_site_label_2
_geom_angle_atom_site_label_3
_geom_angle
_geom_angle_publ_flag
O13 S1 O12 116.38(13) yes
O13 S1 N2 108.13(12) yes
O12 S1 N2 108.47(12) yes
O13 S1 C10 108.52(11) yes
O12 S1 C10 110.10(11) yes
N2 S1 C10 104.56(10) yes
C3 N2 S1 123.1(2) yes
N2 C3 N4 125.7(2) yes
N2 C3 C11 118.0(2) yes
N4 C3 C11 116.3(2) yes
C3 N4 C5 123.9(2) yes
C3 N4 H4 119.0(19) ?
C5 N4 H4 116.9(19) ?
N6 C5 C10 123.0(2) yes
N6 C5 N4 116.5(2) yes
C10 C5 N4 120.6(2) yes
C7 N6 C5 116.4(2) yes
N6 C7 C8 124.6(2) yes
N6 C7 H7 117.70(13) ?
C8 C7 H7 117.70(14) ?
C9 C8 C7 118.7(2) yes
C9 C8 H8 120.64(14) ?
C7 C8 H8 120.64(14) ?
C8 C9 C10 118.0(2) yes
C8 C9 H9 121.01(14) ?
C10 C9 H9 121.01(14) ?
C5 C10 C9 119.3(2) yes
C5 C10 S1 119.9(2) yes
C9 C10 S1 120.7(2) yes
C3 C11 H111 109.47(15) ?
C3 C11 H112 109.47(13) ?
H111 C11 H112 109.5 ?
C3 C11 H113 109.47(14) ?
H111 C11 H113 109.5 ?
H112 C11 H113 109.5 ?

loop_
_geom_bond_atom_site_label_1
_geom_bond_atom_site_label_2
_geom_bond_distance
_geom_bond_publ_flag
S1 O13 1.419(2) yes
S1 O12 1.423(2) yes
S1 N2 1.612(2) yes
S1 C10 1.742(2) yes
N2 C3 1.300(3) yes
C3 N4 1.342(3) yes
C3 C11 1.494(3) yes
N4 C5 1.393(3) yes
N4 H4 0.87(3) ?
C5 N6 1.338(3) yes
C5 C10 1.385(3) yes
N6 C7 1.333(3) yes
C7 C8 1.375(4) yes
C7 H7 0.93 ?
C8 C9 1.373(3) yes
C8 H8 0.93 ?
C9 C10 1.386(3) yes
C9 H9 0.93 ?
C11 H111 0.96 ?
C11 H112 0.96 ?
C11 H113 0.96 ?

loop_
_geom_torsion_atom_site_label_1
_geom_torsion_atom_site_label_2
_geom_torsion_atom_site_label_3
_geom_torsion_atom_site_label_4
_geom_torsion
_geom_torsion_publ_flag
O13 S1 N2 C3 99.7(2) yes
O12 S1 N2 C3 -133.3(2) yes
C10 S1 N2 C3 -15.8(2) yes
S1 N2 C3 N4 8.0(4) yes
S1 N2 C3 C11 -172.8(2) yes
N2 C3 N4 C5 5.1(4) yes
C11 C3 N4 C5 -174.2(2) yes
C3 N4 C5 N6 173.3(2) ?
C3 N4 C5 C10 -5.8(3) yes
C10 C5 N6 C7 0.5(3) ?
N4 C5 N6 C7 -178.5(2) ?
C5 N6 C7 C8 0.4(4) ?
N6 C7 C8 C9 -0.8(4) ?
C7 C8 C9 C10 0.3(4) ?
N6 C5 C10 C9 -1.0(4) ?
N4 C5 C10 C9 178.0(2) ?
N6 C5 C10 S1 175.7(2) ?
N4 C5 C10 S1 -5.3(3) yes
C8 C9 C10 C5 0.6(4) ?
C8 C9 C10 S1 -176.1(2) ?
O13 S1 C10 C5 -100.9(2) yes
O12 S1 C10 C5 130.7(2) yes
N2 S1 C10 C5 14.4(2) yes
O13 S1 C10 C9 75.8(2) ?
O12 S1 C10 C9 -52.6(2) ?
N2 S1 C10 C9 -169.0(2) ?

loop_
_cod_related_entry_id
_cod_related_entry_database
_cod_related_entry_code
1 ChemSpider 104396
